data_4325534
loop_
_publ_author_name
'Christian Goerens'
'Jakoah Brgoch'
'Gordon J. Miller'
'Boniface P. T. Fokwa'

_publ_contact_author_address
;    
Institute of Inorganic Chemistry
RWTH Aachen University     
D-52056 Aachen
Germany
;
_publ_contact_author_email Boniface.Fokwa@ac.rwth-aachen.de
_publ_contact_author_fax 00492418092642
_publ_contact_author_name 'PD Dr. Boniface P. T. Fokwa '
_publ_contact_author_phone 00492418094655
_publ_section_title
;
 Scaffolding, Ladders, Chains, and Rare Ferrimagnetism in Intermetallic
 Borides: Synthesis, Crystal Chemistry and Magnetism
;
_journal_name_full 'Inorganic Chemistry'
_journal_page_first 6289
_journal_page_last 6296
_journal_paper_doi 10.1021/ic200668j
_journal_volume 50
_journal_year 2011
_chemical_formula_sum 'B8 Fe2.88 Ru18 Ti8.12'
_chemical_formula_weight 2455.58
_chemical_name_systematic
;
 ?
;
_space_group_IT_number 127
_symmetry_cell_setting tetragonal
_symmetry_Int_Tables_number 127
_symmetry_space_group_name_Hall '-P 4 2ab'
_symmetry_space_group_name_H-M 'P 4/m b m'
_atom_sites_solution_hydrogens refall
_atom_sites_solution_primary direct
_atom_sites_solution_secondary difmap
_audit_creation_method SHELXL-97
_cell_angle_alpha 90.00
_cell_angle_beta 90.00
_cell_angle_gamma 90.00
_cell_formula_units_Z 2
_cell_length_a 17.519(2)
_cell_length_b 17.519(2)
_cell_length_c 2.9670(4)
_cell_measurement_temperature 293(2)
_cell_volume 910.62(19)
_computing_cell_refinement 'Bruker SMART'
_computing_data_collection 'Bruker SMART'
_computing_data_reduction 'Bruker SAINT'
_computing_molecular_graphics 'Diamond 3.1e (K. Brandenburg, 2007)'
_computing_publication_material 'Bruker SHELXTL'
_computing_structure_refinement 'SHELXL-97 (Sheldrick, 1997)'
_computing_structure_solution 'SHELXS-97 (Sheldrick, 1990)'
_diffrn_ambient_temperature 293(2)
_diffrn_measured_fraction_theta_full 0.980
_diffrn_measured_fraction_theta_max 0.980
_diffrn_measurement_device_type 'Bruker APEX CCD area detector'
_diffrn_measurement_method 'integretion method'
_diffrn_radiation_monochromator graphite
_diffrn_radiation_source 'fine-focus sealed tube'
_diffrn_radiation_type MoK\a
_diffrn_radiation_wavelength 0.71073
_diffrn_reflns_av_R_equivalents 0.0510
_diffrn_reflns_av_sigmaI/netI 0.0299
_diffrn_reflns_limit_h_max 26
_diffrn_reflns_limit_h_min -28
_diffrn_reflns_limit_k_max 26
_diffrn_reflns_limit_k_min -28
_diffrn_reflns_limit_l_max 4
_diffrn_reflns_limit_l_min -4
_diffrn_reflns_number 9564
_diffrn_reflns_theta_full 35.80
_diffrn_reflns_theta_max 35.80
_diffrn_reflns_theta_min 4.80
_exptl_absorpt_coefficient_mu 19.928
_exptl_absorpt_correction_T_max 0.586
_exptl_absorpt_correction_T_min 0.198
_exptl_absorpt_correction_type empirical
_exptl_absorpt_process_details 'by multipole expansion (Blessing, 1995)'
_exptl_crystal_colour silver
_exptl_crystal_density_diffrn 8.956
_exptl_crystal_description needle
_exptl_crystal_F_000 2171
_exptl_crystal_size_max 0.12
_exptl_crystal_size_mid 0.05
_exptl_crystal_size_min 0.03
_refine_diff_density_max 2.007
_refine_diff_density_min -2.227
_refine_diff_density_rms 0.404
_refine_ls_extinction_method none
_refine_ls_goodness_of_fit_ref 1.074
_refine_ls_hydrogen_treatment refall
_refine_ls_matrix_type full
_refine_ls_number_parameters 57
_refine_ls_number_reflns 1241
_refine_ls_number_restraints 0
_refine_ls_restrained_S_all 1.074
_refine_ls_R_factor_all 0.0396
_refine_ls_R_factor_gt 0.0273
_refine_ls_shift/su_max 0.002
_refine_ls_shift/su_mean 0.000
_refine_ls_structure_factor_coef Fsqd
_refine_ls_weighting_details 'calc w=1/[\s^2^(Fo^2^)+(0.0198P)^2^+0.0000P] where P=(Fo^2^+2Fc^2^)/3'
_refine_ls_weighting_scheme calc
_refine_ls_wR_factor_gt 0.0519
_refine_ls_wR_factor_ref 0.0556
_reflns_number_gt 1017
_reflns_number_total 1241
_reflns_threshold_expression >2\s(I)
_cod_data_source_file ic200668j_si_001.cif
_cod_data_source_block chris48
_cod_original_cell_volume 910.6(2)
_cod_database_code 4325534

loop_
_symmetry_equiv_pos_as_xyz
'x, y, z'
'-x, -y, z'
'-y, x, z'
'y, -x, z'
'-x+1/2, y+1/2, -z'
'x+1/2, -y+1/2, -z'
'y+1/2, x+1/2, -z'
'-y+1/2, -x+1/2, -z'
'-x, -y, -z'
'x, y, -z'
'y, -x, -z'
'-y, x, -z'
'x-1/2, -y-1/2, z'
'-x-1/2, y-1/2, z'
'-y-1/2, -x-1/2, z'
'y-1/2, x-1/2, z'

loop_
_atom_site_label
_atom_site_type_symbol
_atom_site_fract_x
_atom_site_fract_y
_atom_site_fract_z
_atom_site_U_iso_or_equiv
_atom_site_adp_type
_atom_site_occupancy
_atom_site_symmetry_multiplicity
_atom_site_calc_flag
_atom_site_refinement_flags
Ru1 Ru 0.91920(2) 0.25288(2) 0.0000 0.00424(9) Uani 1 2 d S
Ru2 Ru 0.91545(2) 0.41545(2) 0.0000 0.00423(11) Uani 1 4 d S
Ru3 Ru 0.93039(2) 0.09699(2) 0.0000 0.00438(9) Uani 1 2 d S
Ru4 Ru 1.05297(2) 0.32561(2) 0.0000 0.00520(9) Uani 1 2 d S
Ru5 Ru 0.78786(2) 0.16823(2) 0.0000 0.00501(9) Uani 1 2 d S
Ti1 Ti 0.80345(6) 0.30345(6) 0.5000 0.0065(2) Uani 1 4 d S
Ti2 Ti 0.03505(6) 0.18682(6) 0.5000 0.00622(18) Uani 1 2 d S
Ti3 Ti 0.17181(5) 0.32819(5) 0.5000 0.0060(3) Uani 0.74(3) 4 d SP
Fe3 Fe 0.17181(5) 0.32819(5) 0.5000 0.0060(3) Uani 0.26(3) 4 d SP
Ti4 Ti 0.0000 0.0000 0.5000 0.0048(4) Uani 0.63(4) 8 d SP
Fe4 Fe 0.0000 0.0000 0.5000 0.0048(4) Uani 0.37(4) 8 d SP
Fe1 Fe 0.05079(5) 0.44921(5) 0.5000 0.0062(2) Uani 1 4 d S
B1 B 0.8778(3) 0.1691(3) 0.5000 0.0058(10) Uiso 1 2 d S
B2 B 0.9625(3) 0.3342(3) 0.5000 0.0052(10) Uiso 1 2 d S

loop_
_atom_site_aniso_label
_atom_site_aniso_U_11
_atom_site_aniso_U_22
_atom_site_aniso_U_33
_atom_site_aniso_U_23
_atom_site_aniso_U_13
_atom_site_aniso_U_12
Ru1 0.00457(17) 0.00404(17) 0.0041(2) 0.000 0.000 -0.00036(13)
Ru2 0.00429(15) 0.00429(15) 0.0041(3) 0.000 0.000 0.00030(19)
Ru3 0.00479(17) 0.00375(17) 0.0046(2) 0.000 0.000 0.00065(14)
Ru4 0.00485(18) 0.00556(17) 0.0052(2) 0.000 0.000 -0.00030(13)
Ru5 0.00480(17) 0.00505(17) 0.0052(2) 0.000 0.000 -0.00041(13)
Ti1 0.0074(4) 0.0074(4) 0.0048(7) 0.000 0.000 0.0023(5)
Ti2 0.0066(4) 0.0074(4) 0.0047(5) 0.000 0.000 0.0014(3)
Ti3 0.0058(4) 0.0058(4) 0.0064(7) 0.000 0.000 -0.0004(4)
Fe3 0.0058(4) 0.0058(4) 0.0064(7) 0.000 0.000 -0.0004(4)
Ti4 0.0050(5) 0.0050(5) 0.0042(9) 0.000 0.000 0.000
Fe4 0.0050(5) 0.0050(5) 0.0042(9) 0.000 0.000 0.000
Fe1 0.0047(3) 0.0047(3) 0.0093(6) 0.000 0.000 -0.0026(4)

loop_
_atom_type_symbol
_atom_type_description
_atom_type_scat_dispersion_real
_atom_type_scat_dispersion_imag
_atom_type_scat_source
B B 0.0013 0.0007 'International Tables Vol C Tables 4.2.6.8 and 6.1.1.4'
Ti Ti 0.2776 0.4457 'International Tables Vol C Tables 4.2.6.8 and 6.1.1.4'
Fe Fe 0.3463 0.8444 'International Tables Vol C Tables 4.2.6.8 and 6.1.1.4'
Ru Ru -1.2594 0.8363 'International Tables Vol C Tables 4.2.6.8 and 6.1.1.4'

loop_
_geom_angle_atom_site_label_1
_geom_angle_atom_site_label_2
_geom_angle_atom_site_label_3
_geom_angle
_geom_angle_site_symmetry_1
_geom_angle_site_symmetry_3
B2 Ru1 B2 85.2(2) . 1_554
B2 Ru1 B1 178.7(2) . 1_554
B2 Ru1 B1 95.23(15) 1_554 1_554
B2 Ru1 B1 95.23(15) . .
B2 Ru1 B1 178.7(2) 1_554 .
B1 Ru1 B1 84.3(2) 1_554 .
B2 Ru1 Ti1 115.07(15) . 1_554
B2 Ru1 Ti1 70.74(15) 1_554 1_554
B1 Ru1 Ti1 66.25(15) 1_554 1_554
B1 Ru1 Ti1 110.18(15) . 1_554
B2 Ru1 Ti1 70.74(15) . .
B2 Ru1 Ti1 115.07(15) 1_554 .
B1 Ru1 Ti1 110.18(15) 1_554 .
B1 Ru1 Ti1 66.25(15) . .
Ti1 Ru1 Ti1 67.675(19) 1_554 .
B2 Ru1 Ru4 52.10(14) . .
B2 Ru1 Ru4 52.10(14) 1_554 .
B1 Ru1 Ru4 127.29(14) 1_554 .
B1 Ru1 Ru4 127.29(14) . .
Ti1 Ru1 Ru4 120.65(3) 1_554 .
Ti1 Ru1 Ru4 120.65(3) . .
B2 Ru1 Ru5 130.00(13) . .
B2 Ru1 Ru5 130.00(13) 1_554 .
B1 Ru1 Ru5 50.51(13) 1_554 .
B1 Ru1 Ru5 50.51(13) . .
Ti1 Ru1 Ru5 62.64(3) 1_554 .
Ti1 Ru1 Ru5 62.64(3) . .
Ru4 Ru1 Ru5 175.73(2) . .
B2 Ru1 Ru3 128.58(13) . .
B2 Ru1 Ru3 128.58(13) 1_554 .
B1 Ru1 Ru3 50.26(13) 1_554 .
B1 Ru1 Ru3 50.26(13) . .
Ti1 Ru1 Ru3 112.72(3) 1_554 .
Ti1 Ru1 Ru3 112.72(3) . .
Ru4 Ru1 Ru3 114.43(2) . .
Ru5 Ru1 Ru3 61.306(15) . .
B2 Ru1 Ti2 69.85(15) . 1_655
B2 Ru1 Ti2 112.39(15) 1_554 1_655
B1 Ru1 Ti2 108.83(15) 1_554 1_655
B1 Ru1 Ti2 66.61(15) . 1_655
Ti1 Ru1 Ti2 174.71(4) 1_554 1_655
Ti1 Ru1 Ti2 113.500(15) . 1_655
Ru4 Ru1 Ti2 63.61(2) . 1_655
Ru5 Ru1 Ti2 112.95(3) . 1_655
Ru3 Ru1 Ti2 61.99(2) . 1_655
B2 Ru1 Ti2 112.39(15) . 1_654
B2 Ru1 Ti2 69.85(15) 1_554 1_654
B1 Ru1 Ti2 66.61(15) 1_554 1_654
B1 Ru1 Ti2 108.83(15) . 1_654
Ti1 Ru1 Ti2 113.501(15) 1_554 1_654
Ti1 Ru1 Ti2 174.71(4) . 1_654
Ru4 Ru1 Ti2 63.61(2) . 1_654
Ru5 Ru1 Ti2 112.95(3) . 1_654
Ru3 Ru1 Ti2 61.99(2) . 1_654
Ti2 Ru1 Ti2 64.83(3) 1_655 1_654
B2 Ru1 Ru2 50.07(13) . .
B2 Ru1 Ru2 50.07(13) 1_554 .
B1 Ru1 Ru2 131.05(13) 1_554 .
B1 Ru1 Ru2 131.05(13) . .
Ti1 Ru1 Ru2 69.51(3) 1_554 .
Ti1 Ru1 Ru2 69.51(3) . .
Ru4 Ru1 Ru2 62.786(15) . .
Ru5 Ru1 Ru2 121.482(19) . .
Ru3 Ru1 Ru2 177.21(2) . .
Ti2 Ru1 Ru2 115.78(2) 1_655 .
Ti2 Ru1 Ru2 115.78(2) 1_654 .
B2 Ru2 B2 91.7(2) 1_554 7_545
B2 Ru2 B2 157.9(3) 1_554 7_546
B2 Ru2 B2 84.1(2) 7_545 7_546
B2 Ru2 B2 84.1(2) 1_554 .
B2 Ru2 B2 157.9(3) 7_545 .
B2 Ru2 B2 91.7(2) 7_546 .
B2 Ru2 Ru1 49.39(12) 1_554 .
B2 Ru2 Ru1 112.75(15) 7_545 .
B2 Ru2 Ru1 112.75(15) 7_546 .
B2 Ru2 Ru1 49.39(12) . .
B2 Ru2 Ru1 112.75(15) 1_554 7_545
B2 Ru2 Ru1 49.39(13) 7_545 7_545
B2 Ru2 Ru1 49.39(13) 7_546 7_545
B2 Ru2 Ru1 112.75(15) . 7_545
Ru1 Ru2 Ru1 92.64(2) . 7_545
B2 Ru2 Fe1 99.91(15) 1_554 1_655
B2 Ru2 Fe1 143.48(16) 7_545 1_655
B2 Ru2 Fe1 96.22(12) 7_546 1_655
B2 Ru2 Fe1 58.45(15) . 1_655
Ru1 Ru2 Fe1 100.82(2) . 1_655
Ru1 Ru2 Fe1 145.528(15) 7_545 1_655
B2 Ru2 Fe1 143.48(16) 1_554 9_666
B2 Ru2 Fe1 99.91(15) 7_545 9_666
B2 Ru2 Fe1 58.45(15) 7_546 9_666
B2 Ru2 Fe1 96.22(12) . 9_666
Ru1 Ru2 Fe1 145.528(15) . 9_666
Ru1 Ru2 Fe1 100.82(2) 7_545 9_666
Fe1 Ru2 Fe1 52.23(4) 1_655 9_666
B2 Ru2 Fe1 58.45(15) 1_554 1_654
B2 Ru2 Fe1 96.22(12) 7_545 1_654
B2 Ru2 Fe1 143.48(16) 7_546 1_654
B2 Ru2 Fe1 99.91(15) . 1_654
Ru1 Ru2 Fe1 100.82(2) . 1_654
Ru1 Ru2 Fe1 145.528(15) 7_545 1_654
Fe1 Ru2 Fe1 62.524(18) 1_655 1_654
Fe1 Ru2 Fe1 85.76(3) 9_666 1_654
B2 Ru2 Fe1 96.22(12) 1_554 9_665
B2 Ru2 Fe1 58.45(15) 7_545 9_665
B2 Ru2 Fe1 99.91(15) 7_546 9_665
B2 Ru2 Fe1 143.48(16) . 9_665
Ru1 Ru2 Fe1 145.528(15) . 9_665
Ru1 Ru2 Fe1 100.82(2) 7_545 9_665
Fe1 Ru2 Fe1 85.76(3) 1_655 9_665
Fe1 Ru2 Fe1 62.524(18) 9_666 9_665
Fe1 Ru2 Fe1 52.23(4) 1_654 9_665
B2 Ru2 Ru4 48.48(13) 1_554 .
B2 Ru2 Ru4 137.85(10) 7_545 .
B2 Ru2 Ru4 137.85(10) 7_546 .
B2 Ru2 Ru4 48.48(13) . .
Ru1 Ru2 Ru4 55.522(12) . .
Ru1 Ru2 Ru4 148.16(2) 7_545 .
Fe1 Ru2 Ru4 54.47(2) 1_655 .
Fe1 Ru2 Ru4 106.29(3) 9_666 .
Fe1 Ru2 Ru4 54.47(2) 1_654 .
Fe1 Ru2 Ru4 106.29(3) 9_665 .
B2 Ru2 Ru4 137.85(10) 1_554 7_545
B2 Ru2 Ru4 48.48(13) 7_545 7_545
B2 Ru2 Ru4 48.48(13) 7_546 7_545
B2 Ru2 Ru4 137.85(10) . 7_545
Ru1 Ru2 Ru4 148.16(2) . 7_545
Ru1 Ru2 Ru4 55.522(12) 7_545 7_545
Fe1 Ru2 Ru4 106.29(3) 1_655 7_545
Fe1 Ru2 Ru4 54.47(2) 9_666 7_545
Fe1 Ru2 Ru4 106.29(3) 1_654 7_545
Fe1 Ru2 Ru4 54.47(2) 9_665 7_545
Ru4 Ru2 Ru4 156.32(3) . 7_545
B1 Ru3 B1 87.0(2) . 1_554
B1 Ru3 Fe4 171.84(11) . 1_654
B1 Ru3 Fe4 101.15(11) 1_554 1_654
B1 Ru3 Ti4 171.84(11) . 1_654
B1 Ru3 Ti4 101.15(11) 1_554 1_654
Fe4 Ru3 Ti4 0.0 1_654 1_654
B1 Ru3 Fe4 101.15(11) . 1_655
B1 Ru3 Fe4 171.84(11) 1_554 1_655
Fe4 Ru3 Fe4 70.697(14) 1_654 1_655
Ti4 Ru3 Fe4 70.697(14) 1_654 1_655
B1 Ru3 Ti4 101.15(11) . 1_655
B1 Ru3 Ti4 171.84(11) 1_554 1_655
Fe4 Ru3 Ti4 70.697(14) 1_654 1_655
Ti4 Ru3 Ti4 70.697(14) 1_654 1_655
Fe4 Ru3 Ti4 0.0 1_655 1_655
B1 Ru3 Ru1 52.05(14) . .
B1 Ru3 Ru1 52.05(14) 1_554 .
Fe4 Ru3 Ru1 134.028(13) 1_654 .
Ti4 Ru3 Ru1 134.028(13) 1_654 .
Fe4 Ru3 Ru1 134.028(13) 1_655 .
Ti4 Ru3 Ru1 134.028(13) 1_655 .
B1 Ru3 Ti2 106.42(15) . 3_654
B1 Ru3 Ti2 62.71(16) 1_554 3_654
Fe4 Ru3 Ti2 77.41(2) 1_654 3_654
Ti4 Ru3 Ti2 77.41(2) 1_654 3_654
Fe4 Ru3 Ti2 113.88(3) 1_655 3_654
Ti4 Ru3 Ti2 113.88(3) 1_655 3_654
Ru1 Ru3 Ti2 109.84(3) . 3_654
B1 Ru3 Ti2 62.71(16) . 3_655
B1 Ru3 Ti2 106.42(15) 1_554 3_655
Fe4 Ru3 Ti2 113.88(3) 1_654 3_655
Ti4 Ru3 Ti2 113.88(3) 1_654 3_655
Fe4 Ru3 Ti2 77.41(2) 1_655 3_655
Ti4 Ru3 Ti2 77.41(2) 1_655 3_655
Ru1 Ru3 Ti2 109.84(3) . 3_655
Ti2 Ru3 Ti2 65.14(3) 3_654 3_655
B1 Ru3 Ru5 49.88(13) . .
B1 Ru3 Ru5 49.88(13) 1_554 .
Fe4 Ru3 Ru5 136.193(12) 1_654 .
Ti4 Ru3 Ru5 136.193(12) 1_654 .
Fe4 Ru3 Ru5 136.193(12) 1_655 .
Ti4 Ru3 Ru5 136.193(12) 1_655 .
Ru1 Ru3 Ru5 59.335(15) . .
Ti2 Ru3 Ru5 60.63(2) 3_654 .
Ti2 Ru3 Ru5 60.63(2) 3_655 .
B1 Ru3 Ti2 65.87(16) . 1_655
B1 Ru3 Ti2 108.15(15) 1_554 1_655
Fe4 Ru3 Ti2 111.28(2) 1_654 1_655
Ti4 Ru3 Ti2 111.28(2) 1_654 1_655
Fe4 Ru3 Ti2 75.97(2) 1_655 1_655
Ti4 Ru3 Ti2 75.97(2) 1_655 1_655
Ru1 Ru3 Ti2 59.51(2) . 1_655
Ti2 Ru3 Ti2 169.12(3) 3_654 1_655
Ti2 Ru3 Ti2 114.755(15) 3_655 1_655
Ru5 Ru3 Ti2 109.28(2) . 1_655
B1 Ru3 Ti2 108.15(15) . 1_654
B1 Ru3 Ti2 65.87(16) 1_554 1_654
Fe4 Ru3 Ti2 75.97(2) 1_654 1_654
Ti4 Ru3 Ti2 75.97(2) 1_654 1_654
Fe4 Ru3 Ti2 111.28(2) 1_655 1_654
Ti4 Ru3 Ti2 111.28(2) 1_655 1_654
Ru1 Ru3 Ti2 59.51(2) . 1_654
Ti2 Ru3 Ti2 114.755(15) 3_654 1_654
Ti2 Ru3 Ti2 169.12(3) 3_655 1_654
Ru5 Ru3 Ti2 109.28(2) . 1_654
Ti2 Ru3 Ti2 63.10(3) 1_655 1_654
B2 Ru4 B2 85.9(2) 1_554 .
B2 Ru4 Fe3 170.89(13) 1_554 1_655
B2 Ru4 Fe3 101.33(11) . 1_655
B2 Ru4 Ti3 170.89(13) 1_554 1_655
B2 Ru4 Ti3 101.33(11) . 1_655
Fe3 Ru4 Ti3 0.00(2) 1_655 1_655
B2 Ru4 Fe3 101.33(11) 1_554 1_654
B2 Ru4 Fe3 170.89(13) . 1_654
Fe3 Ru4 Fe3 70.93(3) 1_655 1_654
Ti3 Ru4 Fe3 70.93(3) 1_655 1_654
B2 Ru4 Ti3 101.33(11) 1_554 1_654
B2 Ru4 Ti3 170.89(13) . 1_654
Fe3 Ru4 Ti3 70.93(3) 1_655 1_654
Ti3 Ru4 Ti3 70.93(3) 1_655 1_654
Fe3 Ru4 Ti3 0.000(18) 1_654 1_654
B2 Ru4 Fe1 108.50(15) 1_554 1_655
B2 Ru4 Fe1 63.06(15) . 1_655
Fe3 Ru4 Fe1 70.69(3) 1_655 1_655
Ti3 Ru4 Fe1 70.69(3) 1_655 1_655
Fe3 Ru4 Fe1 108.97(2) 1_654 1_655
Ti3 Ru4 Fe1 108.97(2) 1_654 1_655
B2 Ru4 Fe1 63.06(15) 1_554 1_654
B2 Ru4 Fe1 108.50(15) . 1_654
Fe3 Ru4 Fe1 108.97(2) 1_655 1_654
Ti3 Ru4 Fe1 108.97(2) 1_655 1_654
Fe3 Ru4 Fe1 70.69(3) 1_654 1_654
Ti3 Ru4 Fe1 70.69(3) 1_654 1_654
Fe1 Ru4 Fe1 68.82(2) 1_655 1_654
B2 Ru4 Ru1 52.64(13) 1_554 .
B2 Ru4 Ru1 52.64(13) . .
Fe3 Ru4 Ru1 136.371(14) 1_655 .
Ti3 Ru4 Ru1 136.371(14) 1_655 .
Fe3 Ru4 Ru1 136.371(14) 1_654 .
Ti3 Ru4 Ru1 136.371(14) 1_654 .
Fe1 Ru4 Ru1 112.41(2) 1_655 .
Fe1 Ru4 Ru1 112.41(2) 1_654 .
B2 Ru4 Ru5 124.59(14) 1_554 11_665
B2 Ru4 Ru5 124.59(14) . 11_665
Fe3 Ru4 Ru5 55.40(3) 1_655 11_665
Ti3 Ru4 Ru5 55.40(3) 1_655 11_665
Fe3 Ru4 Ru5 55.40(3) 1_654 11_665
Ti3 Ru4 Ru5 55.40(3) 1_654 11_665
Fe1 Ru4 Ru5 126.09(2) 1_655 11_665
Fe1 Ru4 Ru5 126.09(2) 1_654 11_665
Ru1 Ru4 Ru5 106.916(19) . 11_665
B2 Ru4 Ti2 68.05(15) 1_554 1_654
B2 Ru4 Ti2 109.39(15) . 1_654
Fe3 Ru4 Ti2 113.87(3) 1_655 1_654
Ti3 Ru4 Ti2 113.87(3) 1_655 1_654
Fe3 Ru4 Ti2 78.69(2) 1_654 1_654
Ti3 Ru4 Ti2 78.69(2) 1_654 1_654
Fe1 Ru4 Ti2 172.26(3) 1_655 1_654
Fe1 Ru4 Ti2 113.939(16) 1_654 1_654
Ru1 Ru4 Ti2 59.90(2) . 1_654
Ru5 Ru4 Ti2 58.86(2) 11_665 1_654
B2 Ru4 Ti2 109.39(15) 1_554 1_655
B2 Ru4 Ti2 68.05(15) . 1_655
Fe3 Ru4 Ti2 78.69(2) 1_655 1_655
Ti3 Ru4 Ti2 78.69(2) 1_655 1_655
Fe3 Ru4 Ti2 113.87(3) 1_654 1_655
Ti3 Ru4 Ti2 113.87(3) 1_654 1_655
Fe1 Ru4 Ti2 113.939(16) 1_655 1_655
Fe1 Ru4 Ti2 172.26(3) 1_654 1_655
Ru1 Ru4 Ti2 59.90(2) . 1_655
Ru5 Ru4 Ti2 58.86(2) 11_665 1_655
Ti2 Ru4 Ti2 62.36(2) 1_654 1_655
B1 Ru5 B1 86.6(2) 1_554 .
B1 Ru5 Fe3 100.59(11) 1_554 3_654
B1 Ru5 Fe3 172.61(12) . 3_654
B1 Ru5 Ti3 100.59(11) 1_554 3_654
B1 Ru5 Ti3 172.61(12) . 3_654
Fe3 Ru5 Ti3 0.000(18) 3_654 3_654
B1 Ru5 Fe3 172.61(12) 1_554 3_655
B1 Ru5 Fe3 100.59(11) . 3_655
Fe3 Ru5 Fe3 72.21(3) 3_654 3_655
Ti3 Ru5 Fe3 72.21(3) 3_654 3_655
B1 Ru5 Ti3 172.61(12) 1_554 3_655
B1 Ru5 Ti3 100.59(11) . 3_655
Fe3 Ru5 Ti3 72.21(3) 3_654 3_655
Ti3 Ru5 Ti3 72.21(3) 3_654 3_655
Fe3 Ru5 Ti3 0.00(3) 3_655 3_655
B1 Ru5 Ru1 52.01(14) 1_554 .
B1 Ru5 Ru1 52.01(14) . .
Fe3 Ru5 Ru1 131.71(3) 3_654 .
Ti3 Ru5 Ru1 131.71(3) 3_654 .
Fe3 Ru5 Ru1 131.71(3) 3_655 .
Ti3 Ru5 Ru1 131.71(3) 3_655 .
B1 Ru5 Ru3 49.59(13) 1_554 .
B1 Ru5 Ru3 49.59(13) . .
Fe3 Ru5 Ru3 137.179(12) 3_654 .
Ti3 Ru5 Ru3 137.179(12) 3_654 .
Fe3 Ru5 Ru3 137.179(12) 3_655 .
Ti3 Ru5 Ru3 137.179(12) 3_655 .
Ru1 Ru5 Ru3 59.359(15) . .
B1 Ru5 Ti2 61.78(16) 1_554 3_654
B1 Ru5 Ti2 104.68(15) . 3_654
Fe3 Ru5 Ti2 80.59(2) 3_654 3_654
Ti3 Ru5 Ti2 80.59(2) 3_654 3_654
Fe3 Ru5 Ti2 117.44(3) 3_655 3_654
Ti3 Ru5 Ti2 117.44(3) 3_655 3_654
Ru1 Ru5 Ti2 108.56(2) . 3_654
Ru3 Ru5 Ti2 59.06(2) . 3_654
B1 Ru5 Ti2 104.68(15) 1_554 3_655
B1 Ru5 Ti2 61.78(16) . 3_655
Fe3 Ru5 Ti2 117.44(3) 3_654 3_655
Ti3 Ru5 Ti2 117.44(3) 3_654 3_655
Fe3 Ru5 Ti2 80.59(2) 3_655 3_655
Ti3 Ru5 Ti2 80.59(2) 3_655 3_655
Ru1 Ru5 Ti2 108.56(2) . 3_655
Ru3 Ru5 Ti2 59.06(2) . 3_655
Ti2 Ru5 Ti2 63.98(3) 3_654 3_655
B1 Ru5 Ti1 106.60(15) 1_554 .
B1 Ru5 Ti1 63.99(15) . .
Fe3 Ru5 Ti1 111.64(2) 3_654 .
Ti3 Ru5 Ti1 111.64(2) 3_654 .
Fe3 Ru5 Ti1 75.30(3) 3_655 .
Ti3 Ru5 Ti1 75.30(3) 3_655 .
Ru1 Ru5 Ti1 57.40(2) . .
Ru3 Ru5 Ti1 106.87(2) . .
Ti2 Ru5 Ti1 165.30(3) 3_654 .
Ti2 Ru5 Ti1 114.053(17) 3_655 .
B1 Ru5 Ti1 63.99(15) 1_554 1_554
B1 Ru5 Ti1 106.60(15) . 1_554
Fe3 Ru5 Ti1 75.30(3) 3_654 1_554
Ti3 Ru5 Ti1 75.30(3) 3_654 1_554
Fe3 Ru5 Ti1 111.64(2) 3_655 1_554
Ti3 Ru5 Ti1 111.64(2) 3_655 1_554
Ru1 Ru5 Ti1 57.40(2) . 1_554
Ru3 Ru5 Ti1 106.87(2) . 1_554
Ti2 Ru5 Ti1 114.053(17) 3_654 1_554
Ti2 Ru5 Ti1 165.30(3) 3_655 1_554
Ti1 Ru5 Ti1 63.77(3) . 1_554
Ru1 Ti1 Ru1 101.31(3) 7_546 1_556
Ru1 Ti1 Ru1 144.72(6) 7_546 .
Ru1 Ti1 Ru1 67.675(19) 1_556 .
Ru1 Ti1 Ru1 67.675(19) 7_546 7_545
Ru1 Ti1 Ru1 144.72(6) 1_556 7_545
Ru1 Ti1 Ru1 101.31(3) . 7_545
Ru1 Ti1 B1 48.74(9) 7_546 7_546
Ru1 Ti1 B1 145.792(19) 1_556 7_546
Ru1 Ti1 B1 145.792(19) . 7_546
Ru1 Ti1 B1 48.74(9) 7_545 7_546
Ru1 Ti1 B1 145.792(19) 7_546 .
Ru1 Ti1 B1 48.74(9) 1_556 .
Ru1 Ti1 B1 48.74(9) . .
Ru1 Ti1 B1 145.792(19) 7_545 .
B1 Ti1 B1 147.9(3) 7_546 .
Ru1 Ti1 Ru5 154.66(5) 7_546 .
Ru1 Ti1 Ru5 95.028(18) 1_556 .
Ru1 Ti1 Ru5 59.957(14) . .
Ru1 Ti1 Ru5 108.39(2) 7_545 .
B1 Ti1 Ru5 108.86(12) 7_546 .
B1 Ti1 Ru5 46.29(9) . .
Ru1 Ti1 Ru5 95.028(18) 7_546 7_545
Ru1 Ti1 Ru5 154.66(5) 1_556 7_545
Ru1 Ti1 Ru5 108.39(2) . 7_545
Ru1 Ti1 Ru5 59.957(14) 7_545 7_545
B1 Ti1 Ru5 46.29(9) 7_546 7_545
B1 Ti1 Ru5 108.86(12) . 7_545
Ru5 Ti1 Ru5 63.70(3) . 7_545
Ru1 Ti1 Ru5 108.39(2) 7_546 1_556
Ru1 Ti1 Ru5 59.957(14) 1_556 1_556
Ru1 Ti1 Ru5 95.028(18) . 1_556
Ru1 Ti1 Ru5 154.66(5) 7_545 1_556
B1 Ti1 Ru5 108.86(12) 7_546 1_556
B1 Ti1 Ru5 46.29(9) . 1_556
Ru5 Ti1 Ru5 63.77(3) . 1_556
Ru5 Ti1 Ru5 96.60(5) 7_545 1_556
Ru1 Ti1 Ru5 59.957(15) 7_546 7_546
Ru1 Ti1 Ru5 108.39(2) 1_556 7_546
Ru1 Ti1 Ru5 154.66(5) . 7_546
Ru1 Ti1 Ru5 95.028(18) 7_545 7_546
B1 Ti1 Ru5 46.29(9) 7_546 7_546
B1 Ti1 Ru5 108.86(12) . 7_546
Ru5 Ti1 Ru5 96.60(5) . 7_546
Ru5 Ti1 Ru5 63.77(3) 7_545 7_546
Ru5 Ti1 Ru5 63.70(3) 1_556 7_546
Ru1 Ti1 Ti1 56.162(9) 7_546 1_556
Ru1 Ti1 Ti1 56.162(9) 1_556 1_556
Ru1 Ti1 Ti1 123.838(9) . 1_556
Ru1 Ti1 Ti1 123.838(9) 7_545 1_556
B1 Ti1 Ti1 90.0 7_546 1_556
B1 Ti1 Ti1 90.0 . 1_556
Ru5 Ti1 Ti1 121.886(14) . 1_556
Ru5 Ti1 Ti1 121.886(14) 7_545 1_556
Ru5 Ti1 Ti1 58.114(14) 1_556 1_556
Ru5 Ti1 Ti1 58.114(14) 7_546 1_556
Ru1 Ti1 Ti1 123.838(9) 7_546 1_554
Ru1 Ti1 Ti1 123.838(10) 1_556 1_554
Ru1 Ti1 Ti1 56.162(9) . 1_554
Ru1 Ti1 Ti1 56.162(9) 7_545 1_554
B1 Ti1 Ti1 90.0 7_546 1_554
B1 Ti1 Ti1 90.0 . 1_554
Ru5 Ti1 Ti1 58.114(14) . 1_554
Ru5 Ti1 Ti1 58.114(14) 7_545 1_554
Ru5 Ti1 Ti1 121.886(14) 1_556 1_554
Ru5 Ti1 Ti1 121.886(14) 7_546 1_554
Ti1 Ti1 Ti1 180.00(12) 1_556 1_554
B1 Ti2 Ru3 47.29(9) 11_566 11_565
B1 Ti2 Ru3 47.29(9) 11_566 11_566
Ru3 Ti2 Ru3 65.14(3) 11_565 11_566
B1 Ti2 Ru1 147.37(2) 11_566 1_455
Ru3 Ti2 Ru1 108.166(18) 11_565 1_455
Ru3 Ti2 Ru1 152.73(4) 11_566 1_455
B1 Ti2 Ru1 147.37(2) 11_566 1_456
Ru3 Ti2 Ru1 152.73(4) 11_565 1_456
Ru3 Ti2 Ru1 108.166(18) 11_566 1_456
Ru1 Ti2 Ru1 64.83(3) 1_455 1_456
B1 Ti2 Ru5 47.02(9) 11_566 11_566
Ru3 Ti2 Ru5 94.31(3) 11_565 11_566
Ru3 Ti2 Ru5 60.31(2) 11_566 11_566
Ru1 Ti2 Ru5 145.98(4) 1_455 11_566
Ru1 Ti2 Ru5 105.12(2) 1_456 11_566
B1 Ti2 Ru5 47.02(9) 11_566 11_565
Ru3 Ti2 Ru5 60.31(2) 11_565 11_565
Ru3 Ti2 Ru5 94.31(3) 11_566 11_565
Ru1 Ti2 Ru5 105.12(2) 1_455 11_565
Ru1 Ti2 Ru5 145.98(4) 1_456 11_565
Ru5 Ti2 Ru5 63.98(3) 11_566 11_565
B1 Ti2 Ru3 109.96(11) 11_566 1_455
Ru3 Ti2 Ru3 63.86(2) 11_565 1_455
Ru3 Ti2 Ru3 97.05(3) 11_566 1_455
Ru1 Ti2 Ru3 58.49(2) 1_455 1_455
Ru1 Ti2 Ru3 92.20(3) 1_456 1_455
Ru5 Ti2 Ru3 154.68(4) 11_566 1_455
Ru5 Ti2 Ru3 110.459(17) 11_565 1_455
B1 Ti2 Ru3 109.96(11) 11_566 1_456
Ru3 Ti2 Ru3 97.05(3) 11_565 1_456
Ru3 Ti2 Ru3 63.86(2) 11_566 1_456
Ru1 Ti2 Ru3 92.20(3) 1_455 1_456
Ru1 Ti2 Ru3 58.49(2) 1_456 1_456
Ru5 Ti2 Ru3 110.459(17) 11_566 1_456
Ru5 Ti2 Ru3 154.68(4) 11_565 1_456
Ru3 Ti2 Ru3 63.10(3) 1_455 1_456
B1 Ti2 Ru4 105.65(12) 11_566 1_456
Ru3 Ti2 Ru4 150.20(4) 11_565 1_456
Ru3 Ti2 Ru4 108.084(19) 11_566 1_456
Ru1 Ti2 Ru4 90.18(3) 1_455 1_456
Ru1 Ti2 Ru4 56.50(2) 1_456 1_456
Ru5 Ti2 Ru4 60.00(2) 11_566 1_456
Ru5 Ti2 Ru4 92.78(3) 11_565 1_456
Ru3 Ti2 Ru4 144.36(4) 1_455 1_456
Ru3 Ti2 Ru4 105.72(2) 1_456 1_456
B1 Ti2 Ru4 105.65(12) 11_566 1_455
Ru3 Ti2 Ru4 108.084(19) 11_565 1_455
Ru3 Ti2 Ru4 150.20(4) 11_566 1_455
Ru1 Ti2 Ru4 56.50(2) 1_455 1_455
Ru1 Ti2 Ru4 90.18(3) 1_456 1_455
Ru5 Ti2 Ru4 92.78(3) 11_566 1_455
Ru5 Ti2 Ru4 60.00(2) 11_565 1_455
Ru3 Ti2 Ru4 105.72(2) 1_455 1_455
Ru3 Ti2 Ru4 144.36(4) 1_456 1_455
Ru4 Ti2 Ru4 62.36(2) 1_456 1_455
B1 Ti2 Ti2 90.0 11_566 1_556
Ru3 Ti2 Ti2 122.568(13) 11_565 1_556
Ru3 Ti2 Ti2 57.432(13) 11_566 1_556
Ru1 Ti2 Ti2 122.415(13) 1_455 1_556
Ru1 Ti2 Ti2 57.586(13) 1_456 1_556
Ru5 Ti2 Ti2 58.010(13) 11_566 1_556
Ru5 Ti2 Ti2 121.990(13) 11_565 1_556
Ru3 Ti2 Ti2 121.548(13) 1_455 1_556
Ru3 Ti2 Ti2 58.452(13) 1_456 1_556
Ru4 Ti2 Ti2 58.821(12) 1_456 1_556
Ru4 Ti2 Ti2 121.179(12) 1_455 1_556
Ru5 Ti3 Ru5 112.79(5) 13_566 11_565
Ru5 Ti3 Ru5 72.21(3) 13_566 13_565
Ru5 Ti3 Ru5 72.12(3) 11_565 13_565
Ru5 Ti3 Ru5 72.12(3) 13_566 11_566
Ru5 Ti3 Ru5 72.21(3) 11_565 11_566
Ru5 Ti3 Ru5 112.79(5) 13_565 11_566
Ru5 Ti3 Ru4 179.24(5) 13_566 1_455
Ru5 Ti3 Ru4 67.887(13) 11_565 1_455
Ru5 Ti3 Ru4 108.429(13) 13_565 1_455
Ru5 Ti3 Ru4 107.899(13) 11_566 1_455
Ru5 Ti3 Ru4 67.887(13) 13_566 15_676
Ru5 Ti3 Ru4 179.24(5) 11_565 15_676
Ru5 Ti3 Ru4 107.899(13) 13_565 15_676
Ru5 Ti3 Ru4 108.429(13) 11_566 15_676
Ru4 Ti3 Ru4 111.44(5) 1_455 15_676
Ru5 Ti3 Ru4 108.429(13) 13_566 1_456
Ru5 Ti3 Ru4 107.899(13) 11_565 1_456
Ru5 Ti3 Ru4 179.24(5) 13_565 1_456
Ru5 Ti3 Ru4 67.887(13) 11_566 1_456
Ru4 Ti3 Ru4 70.93(3) 1_455 1_456
Ru4 Ti3 Ru4 72.07(3) 15_676 1_456
Ru5 Ti3 Ru4 107.899(13) 13_566 15_675
Ru5 Ti3 Ru4 108.429(13) 11_565 15_675
Ru5 Ti3 Ru4 67.887(13) 13_565 15_675
Ru5 Ti3 Ru4 179.24(5) 11_566 15_675
Ru4 Ti3 Ru4 72.07(3) 1_455 15_675
Ru4 Ti3 Ru4 70.93(3) 15_676 15_675
Ru4 Ti3 Ru4 111.44(5) 1_456 15_675
Ru5 Ti3 Fe3 53.896(14) 13_566 1_556
Ru5 Ti3 Fe3 126.104(14) 11_565 1_556
Ru5 Ti3 Fe3 126.104(14) 13_565 1_556
Ru5 Ti3 Fe3 53.896(14) 11_566 1_556
Ru4 Ti3 Fe3 125.465(14) 1_455 1_556
Ru4 Ti3 Fe3 54.535(14) 15_676 1_556
Ru4 Ti3 Fe3 54.535(14) 1_456 1_556
Ru4 Ti3 Fe3 125.465(14) 15_675 1_556
Ru5 Ti3 Fe3 126.104(14) 13_566 1_554
Ru5 Ti3 Fe3 53.896(14) 11_565 1_554
Ru5 Ti3 Fe3 53.896(14) 13_565 1_554
Ru5 Ti3 Fe3 126.104(14) 11_566 1_554
Ru4 Ti3 Fe3 54.535(14) 1_455 1_554
Ru4 Ti3 Fe3 125.465(14) 15_676 1_554
Ru4 Ti3 Fe3 125.465(14) 1_456 1_554
Ru4 Ti3 Fe3 54.535(14) 15_675 1_554
Fe3 Ti3 Fe3 180.0 1_556 1_554
Ru5 Ti3 Ti3 53.896(14) 13_566 1_556
Ru5 Ti3 Ti3 126.104(14) 11_565 1_556
Ru5 Ti3 Ti3 126.104(14) 13_565 1_556
Ru5 Ti3 Ti3 53.896(14) 11_566 1_556
Ru4 Ti3 Ti3 125.465(14) 1_455 1_556
Ru4 Ti3 Ti3 54.535(14) 15_676 1_556
Ru4 Ti3 Ti3 54.535(14) 1_456 1_556
Ru4 Ti3 Ti3 125.465(14) 15_675 1_556
Fe3 Ti3 Ti3 0.0 1_556 1_556
Fe3 Ti3 Ti3 180.00(4) 1_554 1_556
Ru5 Ti3 Ti3 126.104(14) 13_566 1_554
Ru5 Ti3 Ti3 53.896(14) 11_565 1_554
Ru5 Ti3 Ti3 53.896(14) 13_565 1_554
Ru5 Ti3 Ti3 126.104(14) 11_566 1_554
Ru4 Ti3 Ti3 54.535(14) 1_455 1_554
Ru4 Ti3 Ti3 125.465(14) 15_676 1_554
Ru4 Ti3 Ti3 125.465(14) 1_456 1_554
Ru4 Ti3 Ti3 54.535(14) 15_675 1_554
Fe3 Ti3 Ti3 180.0 1_556 1_554
Fe3 Ti3 Ti3 0.00(4) 1_554 1_554
Ti3 Ti3 Ti3 180.0 1_556 1_554
Ru3 Ti4 Ru3 180.00(2) 3_545 11_566
Ru3 Ti4 Ru3 70.445(7) 3_545 9_655
Ru3 Ti4 Ru3 109.555(7) 11_566 9_655
Ru3 Ti4 Ru3 70.697(14) 3_545 3_546
Ru3 Ti4 Ru3 109.303(14) 11_566 3_546
Ru3 Ti4 Ru3 109.555(7) 9_655 3_546
Ru3 Ti4 Ru3 109.555(7) 3_545 9_656
Ru3 Ti4 Ru3 70.445(7) 11_566 9_656
Ru3 Ti4 Ru3 70.697(14) 9_655 9_656
Ru3 Ti4 Ru3 70.445(7) 3_546 9_656
Ru3 Ti4 Ru3 109.555(7) 3_545 1_456
Ru3 Ti4 Ru3 70.445(7) 11_566 1_456
Ru3 Ti4 Ru3 180.000(17) 9_655 1_456
Ru3 Ti4 Ru3 70.445(7) 3_546 1_456
Ru3 Ti4 Ru3 109.303(14) 9_656 1_456
Ru3 Ti4 Ru3 109.303(14) 3_545 11_565
Ru3 Ti4 Ru3 70.697(14) 11_566 11_565
Ru3 Ti4 Ru3 70.445(7) 9_655 11_565
Ru3 Ti4 Ru3 180.00(2) 3_546 11_565
Ru3 Ti4 Ru3 109.555(7) 9_656 11_565
Ru3 Ti4 Ru3 109.555(7) 1_456 11_565
Ru3 Ti4 Ru3 70.445(7) 3_545 1_455
Ru3 Ti4 Ru3 109.555(7) 11_566 1_455
Ru3 Ti4 Ru3 109.303(14) 9_655 1_455
Ru3 Ti4 Ru3 109.555(7) 3_546 1_455
Ru3 Ti4 Ru3 180.000(17) 9_656 1_455
Ru3 Ti4 Ru3 70.697(14) 1_456 1_455
Ru3 Ti4 Ru3 70.445(7) 11_565 1_455
Ru3 Ti4 Fe4 125.349(7) 3_545 1_556
Ru3 Ti4 Fe4 54.651(7) 11_566 1_556
Ru3 Ti4 Fe4 125.349(7) 9_655 1_556
Ru3 Ti4 Fe4 54.651(7) 3_546 1_556
Ru3 Ti4 Fe4 54.651(7) 9_656 1_556
Ru3 Ti4 Fe4 54.651(7) 1_456 1_556
Ru3 Ti4 Fe4 125.348(7) 11_565 1_556
Ru3 Ti4 Fe4 125.349(7) 1_455 1_556
Ru3 Ti4 Fe4 54.651(7) 3_545 1_554
Ru3 Ti4 Fe4 125.349(7) 11_566 1_554
Ru3 Ti4 Fe4 54.651(7) 9_655 1_554
Ru3 Ti4 Fe4 125.349(7) 3_546 1_554
Ru3 Ti4 Fe4 125.349(7) 9_656 1_554
Ru3 Ti4 Fe4 125.349(7) 1_456 1_554
Ru3 Ti4 Fe4 54.652(7) 11_565 1_554
Ru3 Ti4 Fe4 54.651(7) 1_455 1_554
Fe4 Ti4 Fe4 180.0 1_556 1_554
Ru3 Ti4 Ti4 125.349(7) 3_545 1_556
Ru3 Ti4 Ti4 54.651(7) 11_566 1_556
Ru3 Ti4 Ti4 125.349(7) 9_655 1_556
Ru3 Ti4 Ti4 54.651(7) 3_546 1_556
Ru3 Ti4 Ti4 54.651(7) 9_656 1_556
Ru3 Ti4 Ti4 54.651(7) 1_456 1_556
Ru3 Ti4 Ti4 125.348(7) 11_565 1_556
Ru3 Ti4 Ti4 125.349(7) 1_455 1_556
Fe4 Ti4 Ti4 0.0 1_556 1_556
Fe4 Ti4 Ti4 180.0 1_554 1_556
Ru3 Ti4 Ti4 54.651(7) 3_545 1_554
Ru3 Ti4 Ti4 125.349(7) 11_566 1_554
Ru3 Ti4 Ti4 54.651(7) 9_655 1_554
Ru3 Ti4 Ti4 125.349(7) 3_546 1_554
Ru3 Ti4 Ti4 125.349(7) 9_656 1_554
Ru3 Ti4 Ti4 125.349(7) 1_456 1_554
Ru3 Ti4 Ti4 54.652(7) 11_565 1_554
Ru3 Ti4 Ti4 54.651(7) 1_455 1_554
Fe4 Ti4 Ti4 180.0 1_556 1_554
Fe4 Ti4 Ti4 0.0 1_554 1_554
Ti4 Ti4 Ti4 180.0 1_556 1_554
Fe1 Fe1 B2 97.47(14) 9_566 15_675
Fe1 Fe1 B2 97.47(14) 9_566 1_455
B2 Fe1 B2 165.1(3) 15_675 1_455
Fe1 Fe1 Ru4 126.41(2) 9_566 15_676
B2 Fe1 Ru4 49.81(9) 15_675 15_676
B2 Fe1 Ru4 119.40(11) 1_455 15_676
Fe1 Fe1 Ru4 126.41(2) 9_566 1_455
B2 Fe1 Ru4 119.40(11) 15_675 1_455
B2 Fe1 Ru4 49.81(9) 1_455 1_455
Ru4 Fe1 Ru4 107.18(4) 15_676 1_455
Fe1 Fe1 Ru4 126.41(2) 9_566 15_675
B2 Fe1 Ru4 49.81(9) 15_675 15_675
B2 Fe1 Ru4 119.40(11) 1_455 15_675
Ru4 Fe1 Ru4 68.82(2) 15_676 15_675
Ru4 Fe1 Ru4 69.92(3) 1_455 15_675
Fe1 Fe1 Ru4 126.41(2) 9_566 1_456
B2 Fe1 Ru4 119.40(11) 15_675 1_456
B2 Fe1 Ru4 49.81(9) 1_455 1_456
Ru4 Fe1 Ru4 69.92(3) 15_676 1_456
Ru4 Fe1 Ru4 68.82(2) 1_455 1_456
Ru4 Fe1 Ru4 107.18(4) 15_675 1_456
Fe1 Fe1 Ru2 63.89(2) 9_566 9_666
B2 Fe1 Ru2 47.99(10) 15_675 9_666
B2 Fe1 Ru2 141.61(8) 1_455 9_666
Ru4 Fe1 Ru2 63.137(10) 15_676 9_666
Ru4 Fe1 Ru2 167.01(3) 1_455 9_666
Ru4 Fe1 Ru2 97.740(13) 15_675 9_666
Ru4 Fe1 Ru2 112.822(12) 1_456 9_666
Fe1 Fe1 Ru2 63.89(2) 9_566 1_455
B2 Fe1 Ru2 141.61(8) 15_675 1_455
B2 Fe1 Ru2 47.99(10) 1_455 1_455
Ru4 Fe1 Ru2 167.01(3) 15_676 1_455
Ru4 Fe1 Ru2 63.137(10) 1_455 1_455
Ru4 Fe1 Ru2 112.822(12) 15_675 1_455
Ru4 Fe1 Ru2 97.740(13) 1_456 1_455
Ru2 Fe1 Ru2 127.77(4) 9_666 1_455
Fe1 Fe1 Ru2 63.89(2) 9_566 9_665
B2 Fe1 Ru2 47.99(10) 15_675 9_665
B2 Fe1 Ru2 141.61(8) 1_455 9_665
Ru4 Fe1 Ru2 97.740(13) 15_676 9_665
Ru4 Fe1 Ru2 112.822(12) 1_455 9_665
Ru4 Fe1 Ru2 63.137(10) 15_675 9_665
Ru4 Fe1 Ru2 167.01(3) 1_456 9_665
Ru2 Fe1 Ru2 62.524(18) 9_666 9_665
Ru2 Fe1 Ru2 94.24(3) 1_455 9_665
Fe1 Fe1 Ru2 63.89(2) 9_566 1_456
B2 Fe1 Ru2 141.61(8) 15_675 1_456
B2 Fe1 Ru2 47.99(10) 1_455 1_456
Ru4 Fe1 Ru2 112.822(12) 15_676 1_456
Ru4 Fe1 Ru2 97.740(13) 1_455 1_456
Ru4 Fe1 Ru2 167.01(3) 15_675 1_456
Ru4 Fe1 Ru2 63.137(10) 1_456 1_456
Ru2 Fe1 Ru2 94.24(3) 9_666 1_456
Ru2 Fe1 Ru2 62.524(18) 1_455 1_456
Ru2 Fe1 Ru2 127.77(4) 9_665 1_456
Fe1 Fe1 Fe1 90.0 9_566 1_554
B2 Fe1 Fe1 90.0 15_675 1_554
B2 Fe1 Fe1 90.0 1_455 1_554
Ru4 Fe1 Fe1 124.410(12) 15_676 1_554
Ru4 Fe1 Fe1 55.590(12) 1_455 1_554
Ru4 Fe1 Fe1 55.590(12) 15_675 1_554
Ru4 Fe1 Fe1 124.410(12) 1_456 1_554
Ru2 Fe1 Fe1 121.262(9) 9_666 1_554
Ru2 Fe1 Fe1 58.738(9) 1_455 1_554
Ru2 Fe1 Fe1 58.738(9) 9_665 1_554
Ru2 Fe1 Fe1 121.262(9) 1_456 1_554
Ru3 B1 Ru3 87.0(2) 1_556 .
Ru3 B1 Ru5 141.2(3) 1_556 .
Ru3 B1 Ru5 80.53(9) . .
Ru3 B1 Ru5 80.53(9) 1_556 1_556
Ru3 B1 Ru5 141.2(3) . 1_556
Ru5 B1 Ru5 86.6(2) . 1_556
Ru3 B1 Ru1 77.69(10) 1_556 1_556
Ru3 B1 Ru1 135.3(3) . 1_556
Ru5 B1 Ru1 134.7(3) . 1_556
Ru5 B1 Ru1 77.48(10) 1_556 1_556
Ru3 B1 Ru1 135.3(3) 1_556 .
Ru3 B1 Ru1 77.69(10) . .
Ru5 B1 Ru1 77.48(10) . .
Ru5 B1 Ru1 134.7(3) 1_556 .
Ru1 B1 Ru1 84.3(2) 1_556 .
Ru3 B1 Ti2 70.00(16) 1_556 3_655
Ru3 B1 Ti2 70.00(16) . 3_655
Ru5 B1 Ti2 71.20(16) . 3_655
Ru5 B1 Ti2 71.20(16) 1_556 3_655
Ru1 B1 Ti2 137.83(11) 1_556 3_655
Ru1 B1 Ti2 137.83(11) . 3_655
Ru3 B1 Ti1 136.03(12) 1_556 .
Ru3 B1 Ti1 136.03(12) . .
Ru5 B1 Ti1 69.73(16) . .
Ru5 B1 Ti1 69.73(16) 1_556 .
Ru1 B1 Ti1 65.00(15) 1_556 .
Ru1 B1 Ti1 65.00(15) . .
Ti2 B1 Ti1 125.3(2) 3_655 .
Ru4 B2 Ru4 85.9(2) 1_556 .
Ru4 B2 Ru1 131.9(3) 1_556 .
Ru4 B2 Ru1 75.26(10) . .
Ru4 B2 Ru1 75.26(10) 1_556 1_556
Ru4 B2 Ru1 131.9(3) . 1_556
Ru1 B2 Ru1 85.2(2) . 1_556
Ru4 B2 Ru2 140.5(3) 1_556 .
Ru4 B2 Ru2 81.89(9) . .
Ru1 B2 Ru2 80.55(10) . .
Ru1 B2 Ru2 137.9(3) 1_556 .
Ru4 B2 Ru2 81.89(9) 1_556 1_556
Ru4 B2 Ru2 140.5(3) . 1_556
Ru1 B2 Ru2 137.9(3) . 1_556
Ru1 B2 Ru2 80.55(10) 1_556 1_556
Ru2 B2 Ru2 84.1(2) . 1_556
Ru4 B2 Fe1 67.13(16) 1_556 1_655
Ru4 B2 Fe1 67.13(16) . 1_655
Ru1 B2 Fe1 136.57(12) . 1_655
Ru1 B2 Fe1 136.57(12) 1_556 1_655
Ru2 B2 Fe1 73.56(16) . 1_655
Ru2 B2 Fe1 73.56(16) 1_556 1_655

loop_
_geom_bond_atom_site_label_1
_geom_bond_atom_site_label_2
_geom_bond_distance
_geom_bond_site_symmetry_2
Ru1 B2 2.192(4) .
Ru1 B2 2.192(4) 1_554
Ru1 B1 2.210(5) 1_554
Ru1 B1 2.210(5) .
Ru1 Ti1 2.6641(6) 1_554
Ru1 Ti1 2.6641(6) .
Ru1 Ru4 2.6675(7) .
Ru1 Ru5 2.7373(7) .
Ru1 Ru3 2.7380(7) .
Ru1 Ti2 2.7675(9) 1_655
Ru1 Ti2 2.7675(9) 1_654
Ru1 Ru2 2.8489(7) .
Ru2 B2 2.215(4) 1_554
Ru2 B2 2.215(4) 7_545
Ru2 B2 2.215(4) 7_546
Ru2 B2 2.215(4) .
Ru2 Ru1 2.8489(7) 7_545
Ru2 Fe1 2.8586(7) 1_655
Ru2 Fe1 2.8586(7) 9_666
Ru2 Fe1 2.8586(7) 1_654
Ru2 Fe1 2.8586(7) 9_665
Ru2 Ru4 2.8777(6) .
Ru2 Ru4 2.8777(6) 7_545
Ru3 B1 2.155(4) .
Ru3 B1 2.155(4) 1_554
Ru3 Fe4 2.5642(4) 1_654
Ru3 Ti4 2.5642(4) 1_654
Ru3 Fe4 2.5642(4) 1_655
Ru3 Ti4 2.5642(4) 1_655
Ru3 Ti2 2.7559(9) 3_654
Ru3 Ti2 2.7559(9) 3_655
Ru3 Ru5 2.7915(7) .
Ru3 Ti2 2.8353(10) 1_655
Ru3 Ti2 2.8353(10) 1_654
Ru4 B2 2.176(5) 1_554
Ru4 B2 2.176(5) .
Ru4 Fe3 2.5568(8) 1_655
Ru4 Ti3 2.5568(8) 1_655
Ru4 Fe3 2.5568(9) 1_654
Ru4 Ti3 2.5568(9) 1_654
Ru4 Fe1 2.6251(8) 1_655
Ru4 Fe1 2.6251(8) 1_654
Ru4 Ru5 2.8336(7) 11_665
Ru4 Ti2 2.8655(10) 1_654
Ru4 Ti2 2.8655(10) 1_655
Ru5 B1 2.164(4) 1_554
Ru5 B1 2.164(4) .
Ru5 Fe3 2.5176(8) 3_654
Ru5 Ti3 2.5176(8) 3_654
Ru5 Fe3 2.5176(8) 3_655
Ru5 Ti3 2.5176(8) 3_655
Ru5 Ti2 2.8003(10) 3_654
Ru5 Ti2 2.8003(10) 3_655
Ru5 Ti1 2.8084(11) .
Ru5 Ti1 2.8084(11) 1_554
Ti1 Ru1 2.6641(6) 7_546
Ti1 Ru1 2.6641(6) 1_556
Ti1 Ru1 2.6641(6) 7_545
Ti1 B1 2.691(6) 7_546
Ti1 B1 2.691(6) .
Ti1 Ru5 2.8084(11) 7_545
Ti1 Ru5 2.8084(11) 1_556
Ti1 Ru5 2.8084(11) 7_546
Ti1 Ti1 2.9670(4) 1_556
Ti1 Ti1 2.9670(4) 1_554
Ti2 B1 2.606(6) 11_566
Ti2 Ru3 2.7559(9) 11_565
Ti2 Ru3 2.7559(9) 11_566
Ti2 Ru1 2.7675(9) 1_455
Ti2 Ru1 2.7675(9) 1_456
Ti2 Ru5 2.8003(10) 11_566
Ti2 Ru5 2.8003(10) 11_565
Ti2 Ru3 2.8353(10) 1_455
Ti2 Ru3 2.8353(10) 1_456
Ti2 Ru4 2.8655(10) 1_456
Ti2 Ru4 2.8655(10) 1_455
Ti2 Ti2 2.9670(4) 1_556
Ti3 Ru5 2.5176(8) 13_566
Ti3 Ru5 2.5176(8) 11_565
Ti3 Ru5 2.5176(8) 13_565
Ti3 Ru5 2.5176(8) 11_566
Ti3 Ru4 2.5568(9) 1_455
Ti3 Ru4 2.5568(9) 15_676
Ti3 Ru4 2.5568(9) 1_456
Ti3 Ru4 2.5568(9) 15_675
Ti3 Fe3 2.9670(4) 1_556
Ti3 Fe3 2.9670(4) 1_554
Ti3 Ti3 2.9670(4) 1_556
Ti3 Ti3 2.9670(4) 1_554
Ti4 Ru3 2.5642(4) 3_545
Ti4 Ru3 2.5642(4) 11_566
Ti4 Ru3 2.5642(4) 9_655
Ti4 Ru3 2.5642(4) 3_546
Ti4 Ru3 2.5642(4) 9_656
Ti4 Ru3 2.5642(4) 1_456
Ti4 Ru3 2.5642(4) 11_565
Ti4 Ru3 2.5642(4) 1_455
Ti4 Fe4 2.9670(4) 1_556
Ti4 Fe4 2.9670(4) 1_554
Ti4 Ti4 2.9670(4) 1_556
Ti4 Ti4 2.9670(4) 1_554
Fe1 Fe1 2.517(2) 9_566
Fe1 B2 2.540(6) 15_675
Fe1 B2 2.540(6) 1_455
Fe1 Ru4 2.6251(8) 15_676
Fe1 Ru4 2.6251(8) 1_455
Fe1 Ru4 2.6251(8) 15_675
Fe1 Ru4 2.6251(8) 1_456
Fe1 Ru2 2.8586(7) 9_666
Fe1 Ru2 2.8586(7) 1_455
Fe1 Ru2 2.8586(7) 9_665
Fe1 Ru2 2.8586(7) 1_456
Fe1 Fe1 2.9670(4) 1_554
B1 Ru3 2.155(4) 1_556
B1 Ru5 2.164(4) 1_556
B1 Ru1 2.210(5) 1_556
B1 Ti2 2.606(6) 3_655
B2 Ru4 2.176(5) 1_556
B2 Ru1 2.192(4) 1_556
B2 Ru2 2.215(4) 1_556
B2 Fe1 2.540(6) 1_655
